data_1535573
loop_
_publ_author_name
'Mrotzek, A.'
'Chung, D.-Y.'
'Hogan, T.'
'Kanatzidis, M.G.'
'Ghelani, N.'

_publ_section_title
;
 Structure and thermoelectric properties of the new quaternary bismuth
 selenides A1-x M4-x Bi11+x Se21 (A = K, Rb, Cs; M = Sn, Pb) - members of
 the grand homologous series Km (M6 Se8)m (M5+n Se9+n)
;
_journal_name_full 'Chemistry - A European Journal'
_journal_page_first 1915
_journal_page_last 1926
_journal_volume 7
_journal_year 2001
_chemical_formula_sum 'Bi12.71 K1.46 Pb1.57 Se21'
_chemical_name_systematic 'K1.46 Pb1.57 Bi12.71 Se21'
_space_group_IT_number 12
_symmetry_space_group_name_Hall '-C 2y'
_symmetry_space_group_name_H-M 'C 1 2/m 1'
_cell_angle_alpha 90
_cell_angle_beta 112.098
_cell_angle_gamma 90
_cell_formula_units_Z 2
_cell_length_a 31.883
_cell_length_b 4.1863
_cell_length_c 17.387
_cell_volume 2150.202
_citation_journal_id_ASTM CEUJED
_cod_data_source_file Mrotzek_CEUJED_2001_63.cif
_cod_data_source_block Bi12.71K1.46Pb1.57Se21
_cod_original_cell_volume 2150.201
_cod_database_code 1535573

loop_
_symmetry_equiv_pos_as_xyz
x,y,z
-x,y,-z
-x,-y,-z
x,-y,z
x+1/2,y+1/2,z
-x+1/2,y+1/2,-z
-x+1/2,-y+1/2,-z
x+1/2,-y+1/2,z

loop_
_atom_site_label
_atom_site_type_symbol
_atom_site_fract_x
_atom_site_fract_y
_atom_site_fract_z
_atom_site_occupancy
_atom_site_U_iso_or_equiv
K1 K+1 0.22017 0 0.19394 0.113 0.0
Se10 Se-2 0.30868 0 0.20614 1 0.0
Se3 Se-2 0 0 0 1 0.0
Bi5 Bi+3 0.39696 0 0.60809 1 0.0
Se6 Se-2 0.37833 0 0.88046 1 0.0
Bi4 Bi+3 0.07677 0 0.17125 0.7389 0.0
K4 K+1 0.248 0 0.494 0.37 0.0
Se4 Se-2 0.42657 0 0.33358 1 0.0
K3 K+1 0.15572 0 0.63915 0.102 0.0
Se7 Se-2 0.14507 0 0.33466 1 0.0
Se1 Se-2 0.04925 0 0.44932 1 0.0
Pb1 Pb+2 0.44491 0 0.05131 0.2611 0.0
Bi2 Bi+3 0.02978 0 0.72071 1 0.0
Se9 Se-2 0.25528 0 0.69036 1 0.0
Se5 Se-2 0.09727 0 0.8908 1 0.0
Bi6 Bi+3 0.22017 0 0.19394 0.887 0.0
Pb3 Pb+2 0.15572 0 0.63915 0.261 0.0
Se2 Se-2 0.47851 0 0.77956 1 0.0
Bi8 Bi+3 0.15572 0 0.63915 0.637 0.0
Se8 Se-2 0.32721 0 0.45748 1 0.0
Pb2 Pb+2 0.07677 0 0.17125 0.2611 0.0
Bi3 Bi+3 0.44491 0 0.05131 0.7389 0.0
Se11 Se-2 0.29149 0 0.95638 1 0.0
Bi7 Bi+3 0.19884 0 0.91786 0.855 0.0
K2 K+1 0.19884 0 0.91786 0.145 0.0
Bi1 Bi+3 0.5 0 0.5 1 0.0
